data_7215889
loop_
_publ_author_name
'Tumanova, Natalia'
'Tumanov, Nikolay'
'Robeyns, Koen'
'Filinchuk, Yaroslav'
'Wouters, Johan'
'Leyssens, Tom'

_publ_section_title
;
 Structural insight into cocrystallization with zwitterionic co-formers:
 cocrystals of S-naproxen
;
_journal_issue 35
_journal_name_full CrystEngComm
_journal_page_first 8185
_journal_paper_doi 10.1039/C4CE00353E
_journal_volume 16
_journal_year 2014
_chemical_absolute_configuration syn
_chemical_formula_moiety 'C14 H14 O3, C11 H12 N2 O2, H2 O'
_chemical_formula_sum 'C25 H28 N2 O6'
_chemical_formula_weight 452.49
_chemical_name_common 'S-naproxen D-tryptophan monohydrate'
_chemical_name_systematic
;
(+)-(S)-2-(6-methoxynaphthalen-2-yl) propanoic acid
 (2R)-2-amino-3-(1H-indol-3-yl)propanoic acid monohydrate
;
_space_group_IT_number 19
_space_group_name_Hall 'P 2ac 2ab'
_space_group_name_H-M_alt 'P 21 21 21'
_symmetry_cell_setting orthorhombic
_symmetry_Int_Tables_number 19
_symmetry_space_group_name_Hall 'P 2ac 2ab'
_symmetry_space_group_name_H-M 'P 21 21 21'
_atom_sites_solution_hydrogens geom
_atom_sites_solution_primary direct
_atom_sites_solution_secondary difmap
_audit_creation_method SHELXL-2013
_cell_angle_alpha 90
_cell_angle_beta 90
_cell_angle_gamma 90
_cell_formula_units_Z 4
_cell_length_a 5.88418(16)
_cell_length_b 11.3844(3)
_cell_length_c 34.6863(9)
_cell_measurement_reflns_used 5138
_cell_measurement_temperature 150(2)
_cell_measurement_theta_max 25.2987
_cell_measurement_theta_min 2.9304
_cell_volume 2323.56(11)
_computing_cell_refinement
;
CrysAlisPro, Agilent Technologies, Version 1.171.36.21
;
_computing_data_collection MAR
_computing_data_reduction
;
CrysAlisPro, Agilent Technologies, Version 1.171.36.21
;
_computing_molecular_graphics Mercury
_computing_publication_material enCIFer
_computing_structure_refinement 'SHELXL-2013 (Sheldrick, 2013)'
_computing_structure_solution 'SHELXL-2013 (Sheldrick, 2013)'
_diffrn_ambient_temperature 150(2)
_diffrn_detector_area_resol_mean 6.6667
_diffrn_measured_fraction_theta_full 0.997
_diffrn_measured_fraction_theta_max 0.996
_diffrn_measurement_device_type 'MAR345 image plate'
_diffrn_measurement_method '180 images, \D\F 1.0\% '
_diffrn_radiation_monochromator 'Xenocs Fox3D mirror'
_diffrn_radiation_probe x-ray
_diffrn_radiation_type MoK\a
_diffrn_radiation_wavelength 0.71073
_diffrn_reflns_av_R_equivalents 0.0931
_diffrn_reflns_av_unetI/netI 0.0735
_diffrn_reflns_Laue_measured_fraction_full 0.997
_diffrn_reflns_Laue_measured_fraction_max 0.996
_diffrn_reflns_limit_h_max 7
_diffrn_reflns_limit_h_min -7
_diffrn_reflns_limit_k_max 13
_diffrn_reflns_limit_k_min -13
_diffrn_reflns_limit_l_max 41
_diffrn_reflns_limit_l_min -41
_diffrn_reflns_number 15442
_diffrn_reflns_point_group_measured_fraction_full 0.998
_diffrn_reflns_point_group_measured_fraction_max 0.998
_diffrn_reflns_theta_full 25.242
_diffrn_reflns_theta_max 25.353
_diffrn_reflns_theta_min 2.953
_diffrn_source_type 'Rigaku UltraX 18 rotating anode'
_exptl_absorpt_coefficient_mu 0.093
_exptl_absorpt_correction_T_max 1.00000
_exptl_absorpt_correction_T_min 0.64275
_exptl_absorpt_correction_type multi-scan
_exptl_absorpt_process_details
;
CrysAlisPro, Agilent Technologies,
Version 1.171.36.21 (release 14-08-2012 CrysAlis171 .NET)
(compiled Sep 14 2012,17:21:16)
Empirical absorption correction using spherical harmonics,
 implemented in SCALE3 ABSPACK scaling algorithm.
;
_exptl_crystal_colour colourless
_exptl_crystal_density_diffrn 1.294
_exptl_crystal_density_method 'not measured'
_exptl_crystal_description needle
_exptl_crystal_F_000 960
_exptl_crystal_size_max 0.290
_exptl_crystal_size_mid 0.090
_exptl_crystal_size_min 0.050
_refine_diff_density_max 0.180
_refine_diff_density_min -0.176
_refine_diff_density_rms 0.039
_refine_ls_abs_structure_details
;
 Flack x determined using 1121 quotients [(I+)-(I-)]/[(I+)+(I-)]
 (Parsons and Flack (2004), Acta Cryst. A60, s61).
;
_refine_ls_abs_structure_Flack -0.1(10)
_refine_ls_extinction_method none
_refine_ls_goodness_of_fit_ref 1.033
_refine_ls_hydrogen_treatment mixed
_refine_ls_matrix_type full
_refine_ls_number_parameters 314
_refine_ls_number_reflns 4245
_refine_ls_number_restraints 0
_refine_ls_restrained_S_all 1.033
_refine_ls_R_factor_all 0.0688
_refine_ls_R_factor_gt 0.0460
_refine_ls_shift/su_max 0.000
_refine_ls_shift/su_mean 0.000
_refine_ls_structure_factor_coef Fsqd
_refine_ls_weighting_details 'w=1/[\s^2^(Fo^2^)+(0.0298P)^2^] where P=(Fo^2^+2Fc^2^)/3'
_refine_ls_weighting_scheme calc
_refine_ls_wR_factor_gt 0.0901
_refine_ls_wR_factor_ref 0.0992
_reflns_Friedel_coverage 0.711
_reflns_Friedel_fraction_full 1.000
_reflns_Friedel_fraction_max 0.999
_reflns_number_gt 3244
_reflns_number_total 4245
_reflns_threshold_expression 'I > 2\s(I)'
_cod_data_source_file c4ce00353e5.cif
_cod_data_source_block S-naproxen_D-tryptophan_monohydrate
_cod_depositor_comments 'Adding full bibliography for 7215887--7215890.cif.'
_cod_database_code 7215889
_shelx_space_group_comment
;
The symmetry employed for this shelxl refinement is uniquely defined
by the following loop, which should always be used as a source of
symmetry information in preference to the above space-group names.
They are only intended as comments.
;
_shelx_estimated_absorpt_t_min 0.974
_shelx_estimated_absorpt_t_max 0.995
_shelxl_version_number 2013-4

loop_
_space_group_symop_operation_xyz
'x, y, z'
'-x+1/2, -y, z+1/2'
'-x, y+1/2, -z+1/2'
'x+1/2, -y+1/2, -z'

loop_
_atom_site_label
_atom_site_type_symbol
_atom_site_fract_x
_atom_site_fract_y
_atom_site_fract_z
_atom_site_U_iso_or_equiv
_atom_site_adp_type
_atom_site_occupancy
_atom_site_site_symmetry_order
_atom_site_calc_flag
_atom_site_refinement_flags_posn
_atom_site_refinement_flags_adp
C18 C 0.2729(6) 0.3335(3) 0.69590(10) 0.0278(8) Uani 1 1 d . .
C25 C 0.1341(6) 0.2392(3) 0.69003(10) 0.0296(9) Uani 1 1 d . .
H25 H 0.1532 0.1644 0.7017 0.035 Uiso 1 1 calc R U
N2 N -0.0366(5) 0.2677(3) 0.66492(9) 0.0312(8) Uani 1 1 d . .
H2D H -0.145(7) 0.222(3) 0.6550(10) 0.037 Uiso 1 1 d . U
C24 C -0.0108(6) 0.3835(3) 0.65377(10) 0.0278(8) Uani 1 1 d . .
C23 C -0.1424(7) 0.4521(3) 0.62921(11) 0.0380(10) Uani 1 1 d . .
H23 H -0.2756 0.4221 0.6173 0.046 Uiso 1 1 calc R U
C22 C -0.0697(8) 0.5661(4) 0.62304(11) 0.0429(11) Uani 1 1 d . .
H22 H -0.1545 0.6154 0.6063 0.052 Uiso 1 1 calc R U
C21 C 0.1246(8) 0.6107(3) 0.64077(11) 0.0400(10) Uani 1 1 d . .
H21 H 0.1699 0.6892 0.6355 0.048 Uiso 1 1 calc R U
C20 C 0.2522(7) 0.5437(3) 0.66564(11) 0.0343(10) Uani 1 1 d . .
H20 H 0.3830 0.5754 0.6779 0.041 Uiso 1 1 calc R U
C19 C 0.1847(6) 0.4271(3) 0.67260(10) 0.0273(8) Uani 1 1 d . .
C17 C 0.4779(6) 0.3389(3) 0.72165(10) 0.0303(9) Uani 1 1 d . .
H17A H 0.6090 0.3673 0.7064 0.036 Uiso 1 1 calc R U
H17B H 0.5139 0.2585 0.7306 0.036 Uiso 1 1 calc R U
C16 C 0.4496(6) 0.4185(3) 0.75688(10) 0.0260(8) Uani 1 1 d . .
H16 H 0.4140 0.4996 0.7476 0.031 Uiso 1 1 calc R U
N1 N 0.2578(5) 0.3782(3) 0.78177(8) 0.0271(7) Uani 1 1 d . .
H1A H 0.2763(19) 0.4110(15) 0.8081(5) 0.041 Uiso 1 1 calc R U
H1B H 0.258(2) 0.2912(17) 0.7831(5) 0.041 Uiso 1 1 calc R U
H1C H 0.112(3) 0.4058(15) 0.7707(4) 0.041 Uiso 1 1 calc R U
C15 C 0.6682(7) 0.4240(3) 0.78055(11) 0.0279(8) Uani 1 1 d . .
O4 O 0.6647(5) 0.3861(2) 0.81420(7) 0.0379(7) Uani 1 1 d . .
O5 O 0.8381(5) 0.4670(2) 0.76349(7) 0.0348(6) Uani 1 1 d . .
C5 C 0.4938(7) 0.6411(3) 0.90784(10) 0.0299(9) Uani 1 1 d . .
H5 H 0.5639 0.5874 0.8906 0.036 Uiso 1 1 calc R U
C6 C 0.5960(6) 0.7468(3) 0.91488(10) 0.0269(8) Uani 1 1 d . .
H6 H 0.7359 0.7649 0.9026 0.032 Uiso 1 1 calc R U
C7 C 0.4963(6) 0.8296(3) 0.94024(10) 0.0258(8) Uani 1 1 d . .
C8 C 0.5960(7) 0.9420(3) 0.94745(10) 0.0284(9) Uani 1 1 d . .
H8 H 0.7345 0.9633 0.9353 0.034 Uiso 1 1 calc R U
C9 C 0.4913(7) 1.0185(3) 0.97191(11) 0.0312(9) Uani 1 1 d . .
C11 C 0.2858(6) 0.9883(3) 0.99031(11) 0.0320(9) Uani 1 1 d . .
H11 H 0.2167 1.0424 1.0076 0.038 Uiso 1 1 calc R U
C12 C 0.1854(6) 0.8827(3) 0.98364(10) 0.0295(8) Uani 1 1 d . .
H12 H 0.0455 0.8641 0.9959 0.035 Uiso 1 1 calc R U
C13 C 0.2885(6) 0.7998(3) 0.95841(10) 0.0246(8) Uani 1 1 d . .
C14 C 0.1866(6) 0.6894(3) 0.95029(10) 0.0268(8) Uani 1 1 d . .
H14 H 0.0461 0.6700 0.9622 0.032 Uiso 1 1 calc R U
C4 C 0.2863(6) 0.6098(3) 0.92562(10) 0.0269(8) Uani 1 1 d . .
O3 O 0.5708(5) 1.1279(2) 0.98165(7) 0.0386(7) Uani 1 1 d . .
C10 C 0.7654(7) 1.1704(3) 0.96146(12) 0.0428(11) Uani 1 1 d . .
H10A H 0.7283 1.1797 0.9341 0.064 Uiso 1 1 calc R U
H10B H 0.8906 1.1143 0.9643 0.064 Uiso 1 1 calc R U
H10C H 0.8109 1.2466 0.9722 0.064 Uiso 1 1 calc R U
C3 C 0.1717(7) 0.4922(3) 0.91855(10) 0.0293(9) Uani 1 1 d . .
H3 H 0.0400 0.4855 0.9366 0.035 Uiso 1 1 calc R U
C2 C 0.3334(8) 0.3876(3) 0.92625(11) 0.0410(10) Uani 1 1 d . .
H2A H 0.4641 0.3924 0.9088 0.061 Uiso 1 1 calc R U
H2B H 0.2522 0.3137 0.9218 0.061 Uiso 1 1 calc R U
H2C H 0.3863 0.3905 0.9530 0.061 Uiso 1 1 calc R U
C1 C 0.0826(6) 0.4809(3) 0.87794(11) 0.0274(8) Uani 1 1 d . .
O1 O 0.1757(5) 0.5222(2) 0.84953(7) 0.0347(6) Uani 1 1 d . .
O2 O -0.1045(5) 0.4168(2) 0.87601(8) 0.0374(7) Uani 1 1 d . .
H2 H -0.151(8) 0.410(3) 0.8501(11) 0.056 Uiso 1 1 d . U
O6 O 0.2429(5) 0.1355(2) 0.78967(8) 0.0412(8) Uani 1 1 d . .
H6A H 0.157(8) 0.117(4) 0.8110(12) 0.062 Uiso 1 1 d . U
H6B H 0.208(8) 0.087(4) 0.7721(12) 0.062 Uiso 1 1 d . U

loop_
_atom_site_aniso_label
_atom_site_aniso_U_11
_atom_site_aniso_U_22
_atom_site_aniso_U_33
_atom_site_aniso_U_23
_atom_site_aniso_U_13
_atom_site_aniso_U_12
C18 0.024(2) 0.0333(19) 0.0259(19) -0.0031(17) 0.0038(17) 0.0019(16)
C25 0.030(2) 0.0283(19) 0.031(2) 0.0006(16) 0.0025(18) 0.0002(17)
N2 0.0236(19) 0.0327(19) 0.0374(19) -0.0082(15) -0.0021(15) -0.0058(14)
C24 0.023(2) 0.033(2) 0.0272(19) -0.0049(17) 0.0007(17) 0.0029(17)
C23 0.031(2) 0.054(3) 0.030(2) -0.0059(19) -0.0089(19) 0.007(2)
C22 0.049(3) 0.044(3) 0.036(2) 0.004(2) -0.005(2) 0.014(2)
C21 0.050(3) 0.034(2) 0.036(2) 0.0022(18) 0.006(2) 0.004(2)
C20 0.031(2) 0.039(2) 0.033(2) -0.0024(18) 0.0025(19) -0.0038(18)
C19 0.024(2) 0.0301(19) 0.0273(19) -0.0020(16) 0.0019(18) 0.0029(16)
C17 0.020(2) 0.038(2) 0.032(2) -0.0046(17) -0.0011(17) 0.0039(17)
C16 0.014(2) 0.031(2) 0.033(2) -0.0016(16) -0.0012(16) 0.0022(16)
N1 0.0192(17) 0.0330(16) 0.0291(16) -0.0035(14) -0.0026(13) 0.0006(13)
C15 0.022(2) 0.0247(19) 0.037(2) -0.0040(17) -0.0037(19) 0.0044(16)
O4 0.0266(15) 0.0485(16) 0.0385(16) 0.0055(13) -0.0108(13) -0.0053(13)
O5 0.0172(14) 0.0408(15) 0.0464(16) 0.0040(12) -0.0012(13) -0.0028(12)
C5 0.027(2) 0.033(2) 0.030(2) -0.0049(17) 0.0027(18) 0.0045(17)
C6 0.0180(19) 0.0316(19) 0.031(2) -0.0024(16) 0.0022(16) -0.0007(16)
C7 0.022(2) 0.0303(19) 0.0251(19) 0.0021(15) -0.0083(17) 0.0014(16)
C8 0.021(2) 0.033(2) 0.032(2) 0.0020(17) -0.0026(17) 0.0020(16)
C9 0.030(2) 0.029(2) 0.034(2) 0.0012(17) -0.0058(19) 0.0029(17)
C11 0.028(2) 0.035(2) 0.032(2) -0.0046(17) 0.0024(18) 0.0051(18)
C12 0.019(2) 0.039(2) 0.030(2) 0.0020(18) 0.0019(17) 0.0029(17)
C13 0.017(2) 0.031(2) 0.0257(19) 0.0026(16) -0.0043(16) 0.0018(15)
C14 0.016(2) 0.035(2) 0.029(2) 0.0016(16) -0.0009(17) -0.0009(16)
C4 0.023(2) 0.0318(19) 0.0259(19) 0.0020(16) -0.0023(17) -0.0018(16)
O3 0.0356(18) 0.0309(14) 0.0494(17) -0.0094(13) 0.0043(14) -0.0027(13)
C10 0.039(3) 0.033(2) 0.056(3) -0.006(2) 0.004(2) -0.0043(19)
C3 0.022(2) 0.035(2) 0.031(2) -0.0018(17) -0.0011(17) -0.0040(17)
C2 0.044(3) 0.030(2) 0.049(2) 0.0046(19) -0.015(2) -0.003(2)
C1 0.021(2) 0.0247(19) 0.036(2) -0.0027(17) 0.0016(18) 0.0036(16)
O1 0.0332(16) 0.0384(15) 0.0324(15) -0.0031(12) -0.0004(14) -0.0048(13)
O2 0.0306(17) 0.0449(16) 0.0368(16) 0.0025(13) -0.0060(14) -0.0139(13)
O6 0.043(2) 0.0362(16) 0.0443(18) 0.0005(13) 0.0078(15) -0.0045(14)

loop_
_atom_type_symbol
_atom_type_description
_atom_type_scat_dispersion_real
_atom_type_scat_dispersion_imag
_atom_type_scat_source
C C 0.0033 0.0016 'International Tables Vol C Tables 4.2.6.8 and 6.1.1.4'
H H 0.0000 0.0000 'International Tables Vol C Tables 4.2.6.8 and 6.1.1.4'
N N 0.0061 0.0033 'International Tables Vol C Tables 4.2.6.8 and 6.1.1.4'
O O 0.0106 0.0060 'International Tables Vol C Tables 4.2.6.8 and 6.1.1.4'

loop_
_geom_angle_atom_site_label_1
_geom_angle_atom_site_label_2
_geom_angle_atom_site_label_3
_geom_angle
C25 C18 C19 106.5(3)
C25 C18 C17 127.0(3)
C19 C18 C17 126.5(3)
C18 C25 N2 110.4(3)
C18 C25 H25 124.8
N2 C25 H25 124.8
C25 N2 C24 108.9(3)
C25 N2 H2D 129(2)
C24 N2 H2D 122(2)
N2 C24 C23 130.2(4)
N2 C24 C19 107.1(3)
C23 C24 C19 122.7(3)
C22 C23 C24 116.7(4)
C22 C23 H23 121.7
C24 C23 H23 121.7
C23 C22 C21 121.8(4)
C23 C22 H22 119.1
C21 C22 H22 119.1
C20 C21 C22 121.5(4)
C20 C21 H21 119.2
C22 C21 H21 119.2
C21 C20 C19 118.5(4)
C21 C20 H20 120.7
C19 C20 H20 120.7
C20 C19 C24 118.8(3)
C20 C19 C18 134.1(4)
C24 C19 C18 107.1(3)
C18 C17 C16 114.3(3)
C18 C17 H17A 108.7
C16 C17 H17A 108.7
C18 C17 H17B 108.7
C16 C17 H17B 108.7
H17A C17 H17B 107.6
N1 C16 C15 109.8(3)
N1 C16 C17 111.3(3)
C15 C16 C17 111.2(3)
N1 C16 H16 108.2
C15 C16 H16 108.2
C17 C16 H16 108.2
C16 N1 H1A 109.5
C16 N1 H1B 109.5
H1A N1 H1B 109.5
C16 N1 H1C 109.5
H1A N1 H1C 109.5
H1B N1 H1C 109.5
O4 C15 O5 126.0(4)
O4 C15 C16 118.4(3)
O5 C15 C16 115.6(3)
C6 C5 C4 121.6(3)
C6 C5 H5 119.2
C4 C5 H5 119.2
C5 C6 C7 121.0(3)
C5 C6 H6 119.5
C7 C6 H6 119.5
C13 C7 C6 118.3(3)
C13 C7 C8 119.4(3)
C6 C7 C8 122.3(3)
C9 C8 C7 119.7(4)
C9 C8 H8 120.1
C7 C8 H8 120.1
C8 C9 O3 125.4(4)
C8 C9 C11 120.9(4)
O3 C9 C11 113.7(3)
C12 C11 C9 120.7(3)
C12 C11 H11 119.6
C9 C11 H11 119.6
C11 C12 C13 120.4(3)
C11 C12 H12 119.8
C13 C12 H12 119.8
C7 C13 C14 119.2(3)
C7 C13 C12 118.9(3)
C14 C13 C12 121.9(3)
C4 C14 C13 121.7(3)
C4 C14 H14 119.2
C13 C14 H14 119.2
C14 C4 C5 118.2(3)
C14 C4 C3 119.4(3)
C5 C4 C3 122.3(3)
C9 O3 C10 117.4(3)
O3 C10 H10A 109.5
O3 C10 H10B 109.5
H10A C10 H10B 109.5
O3 C10 H10C 109.5
H10A C10 H10C 109.5
H10B C10 H10C 109.5
C1 C3 C4 112.3(3)
C1 C3 C2 108.1(3)
C4 C3 C2 112.2(3)
C1 C3 H3 108.0
C4 C3 H3 108.0
C2 C3 H3 108.0
C3 C2 H2A 109.5
C3 C2 H2B 109.5
H2A C2 H2B 109.5
C3 C2 H2C 109.5
H2A C2 H2C 109.5
H2B C2 H2C 109.5
O1 C1 O2 123.0(3)
O1 C1 C3 124.4(3)
O2 C1 C3 112.6(3)
C1 O2 H2 110(3)
H6A O6 H6B 107(4)

loop_
_geom_bond_atom_site_label_1
_geom_bond_atom_site_label_2
_geom_bond_distance
C18 C25 1.364(5)
C18 C19 1.434(5)
C18 C17 1.502(5)
C25 N2 1.369(5)
C25 H25 0.9500
N2 C24 1.382(4)
N2 H2D 0.89(4)
C24 C23 1.391(5)
C24 C19 1.413(5)
C23 C22 1.383(5)
C23 H23 0.9500
C22 C21 1.394(6)
C22 H22 0.9500
C21 C20 1.374(5)
C21 H21 0.9500
C20 C19 1.406(5)
C20 H20 0.9500
C17 C16 1.530(5)
C17 H17A 0.9900
C17 H17B 0.9900
C16 N1 1.493(4)
C16 C15 1.527(5)
C16 H16 1.0000
N1 H1A 0.992(18)
N1 H1B 0.992(18)
N1 H1C 0.992(18)
C15 O4 1.245(4)
C15 O5 1.261(4)
C5 C6 1.367(5)
C5 C4 1.413(5)
C5 H5 0.9500
C6 C7 1.417(5)
C6 H6 0.9500
C7 C13 1.417(5)
C7 C8 1.429(5)
C8 C9 1.363(5)
C8 H8 0.9500
C9 O3 1.373(4)
C9 C11 1.410(5)
C11 C12 1.360(5)
C11 H11 0.9500
C12 C13 1.423(5)
C12 H12 0.9500
C13 C14 1.421(5)
C14 C4 1.378(5)
C14 H14 0.9500
C4 C3 1.520(5)
O3 C10 1.426(5)
C10 H10A 0.9800
C10 H10B 0.9800
C10 H10C 0.9800
C3 C1 1.508(5)
C3 C2 1.547(5)
C3 H3 1.0000
C2 H2A 0.9800
C2 H2B 0.9800
C2 H2C 0.9800
C1 O1 1.221(4)
C1 O2 1.323(4)
O2 H2 0.94(4)
O6 H6A 0.92(4)
O6 H6B 0.85(4)

loop_
_geom_hbond_atom_site_label_D
_geom_hbond_atom_site_label_H
_geom_hbond_atom_site_label_A
_geom_hbond_distance_DH
_geom_hbond_distance_HA
_geom_hbond_distance_DA
_geom_hbond_angle_DHA
_geom_hbond_site_symmetry_A
N2 H2D O1 0.89(4) 2.29(3) 2.956(4) 132(3) 3_546
N1 H1A O1 0.99 2.00 2.906(4) 149.8 .
N1 H1B O6 0.99 1.79 2.779(4) 174.5 .
N1 H1C O5 0.99 1.77 2.742(4) 164.9 1_455
O2 H2 O4 0.94(4) 1.67(4) 2.562(4) 156(4) 1_455
O6 H6B O5 0.85(4) 1.86(4) 2.703(4) 172(5) 3_646

loop_
_geom_torsion_atom_site_label_1
_geom_torsion_atom_site_label_2
_geom_torsion_atom_site_label_3
_geom_torsion_atom_site_label_4
_geom_torsion
C19 C18 C25 N2 -0.6(4)
C17 C18 C25 N2 179.3(3)
C18 C25 N2 C24 0.1(4)
C25 N2 C24 C23 -179.2(4)
C25 N2 C24 C19 0.5(4)
N2 C24 C23 C22 -178.8(4)
C19 C24 C23 C22 1.6(6)
C24 C23 C22 C21 -0.5(6)
C23 C22 C21 C20 -0.7(6)
C22 C21 C20 C19 1.0(6)
C21 C20 C19 C24 0.1(5)
C21 C20 C19 C18 179.8(4)
N2 C24 C19 C20 178.9(3)
C23 C24 C19 C20 -1.4(5)
N2 C24 C19 C18 -0.9(4)
C23 C24 C19 C18 178.8(3)
C25 C18 C19 C20 -178.8(4)
C17 C18 C19 C20 1.2(6)
C25 C18 C19 C24 0.9(4)
C17 C18 C19 C24 -179.0(3)
C25 C18 C17 C16 -111.9(4)
C19 C18 C17 C16 68.0(5)
C18 C17 C16 N1 60.0(4)
C18 C17 C16 C15 -177.3(3)
N1 C16 C15 O4 6.5(4)
C17 C16 C15 O4 -117.1(4)
N1 C16 C15 O5 -173.9(3)
C17 C16 C15 O5 62.6(4)
C4 C5 C6 C7 -0.4(5)
C5 C6 C7 C13 0.5(5)
C5 C6 C7 C8 -178.4(3)
C13 C7 C8 C9 0.6(5)
C6 C7 C8 C9 179.4(3)
C7 C8 C9 O3 179.0(3)
C7 C8 C9 C11 0.1(5)
C8 C9 C11 C12 -1.0(6)
O3 C9 C11 C12 -180.0(3)
C9 C11 C12 C13 1.1(5)
C6 C7 C13 C14 -0.7(5)
C8 C7 C13 C14 178.2(3)
C6 C7 C13 C12 -179.4(3)
C8 C7 C13 C12 -0.5(5)
C11 C12 C13 C7 -0.4(5)
C11 C12 C13 C14 -179.0(3)
C7 C13 C14 C4 0.9(5)
C12 C13 C14 C4 179.5(3)
C13 C14 C4 C5 -0.8(5)
C13 C14 C4 C3 178.9(3)
C6 C5 C4 C14 0.6(5)
C6 C5 C4 C3 -179.2(3)
C8 C9 O3 C10 7.2(5)
C11 C9 O3 C10 -173.8(3)
C14 C4 C3 C1 111.9(4)
C5 C4 C3 C1 -68.3(4)
C14 C4 C3 C2 -126.1(4)
C5 C4 C3 C2 53.6(5)
C4 C3 C1 O1 35.4(5)
C2 C3 C1 O1 -88.8(4)
C4 C3 C1 O2 -147.2(3)
C2 C3 C1 O2 88.5(4)
